data_4341523
loop_
_publ_author_name
'Hewage, Jeewantha S.'
'Wanniarachchi, Sarath'
'Morin, Tyler J.'
'Liddle, Brendan J.'
'Banaszynski, Megan'
'Lindeman, Sergey V.'
'Bennett, Brian'
'Gardinier, James R.'

_publ_section_title
;
 Homoleptic Nickel(II) Complexes of Redox-Tunable Pincer-type Ligands.
;
_journal_issue 19
_journal_name_full 'Inorganic chemistry'
_journal_page_first 10070
_journal_page_last 10084
_journal_paper_doi 10.1021/ic500657e
_journal_volume 53
_journal_year 2014
_chemical_formula_moiety 'C40 H24 N14 Ni, C3 H6 O'
_chemical_formula_sum 'C43 H30 N14 Ni O'
_chemical_formula_weight 817.52
_chemical_name_systematic
;
 ? 
;
_space_group_crystal_system monoclinic
_space_group_IT_number 14
_space_group_name_Hall '-P 2yn'
_space_group_name_H-M_alt 'P 1 21/n 1'
_symmetry_space_group_name_Hall '-P 2yn'
_symmetry_space_group_name_H-M 'P 1 21/n 1'
_atom_sites_solution_hydrogens geom
_atom_sites_solution_primary iterative
_atom_sites_solution_secondary difmap
_audit_creation_date 2013-07-18
_audit_creation_method
;
  Olex2 1.2
  (compiled Apr 23 2013 17:54:37, GUI svn.r4466)
;
_cell_angle_alpha 90.00
_cell_angle_beta 103.6602(13)
_cell_angle_gamma 90.00
_cell_formula_units_Z 4
_cell_length_a 14.21320(17)
_cell_length_b 15.60318(16)
_cell_length_c 17.3945(2)
_cell_measurement_reflns_used 18121
_cell_measurement_temperature 100.00(10)
_cell_measurement_theta_max 28.8510
_cell_measurement_theta_min 3.3560
_cell_volume 3748.48(8)
_computing_cell_refinement
;
CrysAlisPro, Agilent Technologies,
Version 1.171.36.28 (release 01-02-2013 CrysAlis171 .NET)
(compiled Feb  1 2013,16:14:44)
;
_computing_data_collection
;
CrysAlisPro, Agilent Technologies,
Version 1.171.36.28 (release 01-02-2013 CrysAlis171 .NET)
(compiled Feb  1 2013,16:14:44)
;
_computing_data_reduction
;
CrysAlisPro, Agilent Technologies,
Version 1.171.36.28 (release 01-02-2013 CrysAlis171 .NET)
(compiled Feb  1 2013,16:14:44)
;
_computing_molecular_graphics
;
O. V. Dolomanov, L. J. Bourhis, R. J. Gildea, J. A. K. Howard and H. Puschmann,
OLEX2: a complete structure solution, refinement and analysis program.
J. Appl. Cryst. (2009). 42, 339-341.
;
_computing_publication_material
;
O. V. Dolomanov, L. J. Bourhis, R. J. Gildea, J. A. K. Howard and H. Puschmann,
OLEX2: a complete structure solution, refinement and analysis program.
J. Appl. Cryst. (2009). 42, 339-341.
;
_computing_structure_refinement
;
XL, G.M. Sheldrick, Acta Cryst.
(2008). A64, 112-122
;
_computing_structure_solution
;
olex2.solve (L.J. Bourhis, O.V. Dolomanov, R.J. Gildea, J.A.K. Howard,
H. Puschmann, in preparation, 2011)
;
_diffrn_ambient_temperature 100.00(10)
_diffrn_detector_area_resol_mean 16.1500
_diffrn_measured_fraction_theta_full 0.9982
_diffrn_measured_fraction_theta_max 0.9022
_diffrn_measurement_details
;
  1 omega   54.00   83.00   1.0000   25.7000
omega____ theta____ kappa____ phi______ frames
    -       18.0909 -178.0000 -120.0000 29

  2 omega  -44.00   56.00   1.0000   25.7000
omega____ theta____ kappa____ phi______ frames
    -       18.0909  -19.0000  -90.0000 100

  3 omega   15.00   88.00   1.0000   25.7000
omega____ theta____ kappa____ phi______ frames
    -       18.0909   37.0000   90.0000 73

  4 omega    4.00   30.00   1.0000   25.7000
omega____ theta____ kappa____ phi______ frames
    -      -18.4034   77.0000 -180.0000 26

  5 omega  -47.00  -20.00   1.0000   25.7000
omega____ theta____ kappa____ phi______ frames
    -      -18.4034   77.0000 -180.0000 27

  6 omega   34.00   95.00   1.0000   25.7000
omega____ theta____ kappa____ phi______ frames
    -       18.0909 -178.0000 -180.0000 61

  7 omega  -12.00   88.00   1.0000   25.7000
omega____ theta____ kappa____ phi______ frames
    -       18.0909   77.0000  -90.0000 100

  8 omega   -8.00   91.00   1.0000   25.7000
omega____ theta____ kappa____ phi______ frames
    -       18.0909   37.0000   30.0000 99

  9 omega  -80.00  -27.00   1.0000   25.7000
omega____ theta____ kappa____ phi______ frames
    -      -18.4034  131.0000 -146.3391 53
;
_diffrn_measurement_device_type 'SuperNova, Dual, Cu at zero, Eos'
_diffrn_measurement_method '\w scans'
_diffrn_orient_matrix_UB_11 -0.0277306000
_diffrn_orient_matrix_UB_12 0.0196603000
_diffrn_orient_matrix_UB_13 0.0240960000
_diffrn_orient_matrix_UB_21 0.0254571000
_diffrn_orient_matrix_UB_22 -0.0241016000
_diffrn_orient_matrix_UB_23 0.0329524000
_diffrn_orient_matrix_UB_31 0.0349651000
_diffrn_orient_matrix_UB_32 0.0331415000
_diffrn_orient_matrix_UB_33 0.0096935000
_diffrn_radiation_monochromator mirror
_diffrn_radiation_type 'Mo K\a'
_diffrn_radiation_wavelength 0.7107
_diffrn_reflns_av_R_equivalents 0.0329
_diffrn_reflns_av_unetI/netI 0.0292
_diffrn_reflns_limit_h_max 18
_diffrn_reflns_limit_h_min -17
_diffrn_reflns_limit_k_max 21
_diffrn_reflns_limit_k_min -21
_diffrn_reflns_limit_l_max 22
_diffrn_reflns_limit_l_min -23
_diffrn_reflns_number 42291
_diffrn_reflns_theta_full 27.00
_diffrn_reflns_theta_max 29.20
_diffrn_reflns_theta_min 2.88
_diffrn_source 'SuperNova (Mo) X-ray Source'
_exptl_absorpt_coefficient_mu 0.575
_exptl_absorpt_correction_T_max 0.958
_exptl_absorpt_correction_T_min 0.922
_exptl_absorpt_correction_type gaussian
_exptl_absorpt_process_details
;
CrysAlisPro, Agilent Technologies,
Version 1.171.36.28 (release 01-02-2013 CrysAlis171 .NET)
(compiled Feb  1 2013,16:14:44)
Numerical absorption correction based on gaussian integration over
            a multifaceted crystal model
;
_exptl_crystal_colour red
_exptl_crystal_colour_primary red
_exptl_crystal_density_diffrn 1.449
_exptl_crystal_density_method 'not measured'
_exptl_crystal_description prism
_exptl_crystal_F_000 1688
_exptl_crystal_size_max 0.1934
_exptl_crystal_size_mid 0.1583
_exptl_crystal_size_min 0.0894
_refine_diff_density_max 0.747
_refine_diff_density_min -0.792
_refine_diff_density_rms 0.071
_refine_ls_extinction_method none
_refine_ls_goodness_of_fit_ref 1.047
_refine_ls_hydrogen_treatment mixed
_refine_ls_matrix_type full
_refine_ls_number_parameters 534
_refine_ls_number_reflns 9159
_refine_ls_number_restraints 0
_refine_ls_restrained_S_all 1.047
_refine_ls_R_factor_all 0.0592
_refine_ls_R_factor_gt 0.0476
_refine_ls_shift/su_max 0.001
_refine_ls_shift/su_mean 0.000
_refine_ls_structure_factor_coef Fsqd
_refine_ls_weighting_details 'calc w=1/[\s^2^(Fo^2^)+(0.0394P)^2^+6.3322P] where P=(Fo^2^+2Fc^2^)/3'
_refine_ls_weighting_scheme calc
_refine_ls_wR_factor_gt 0.1128
_refine_ls_wR_factor_ref 0.1201
_reflns_number_gt 7659
_reflns_number_total 9159
_reflns_threshold_expression >2sigma(I)
_cod_data_source_file ic500657e_si_002.cif
_cod_data_source_block NiCNCN_10_1acetone
_cod_original_cell_volume 3748.49(8)
_cod_database_code 4341523
_chemical_oxdiff_formula 'Ni (C20 N7 H12)2 C3 H6 O'
_reflns_odcompleteness_completeness 99.82
_reflns_odcompleteness_iscentric 1
_reflns_odcompleteness_theta 26.32
_olex2_refinement_description
;
1. Others
 Fixed Uiso: H11(0.029) H12(0.039) H13(0.046) H3(0.044) H5(0.035) H6(0.028)
 H21(0.034) H22(0.039) H23(0.036) H33(0.028) H35(0.03) H36(0.026) H41(0.035)
 H42(0.034) H43(0.029) H53(0.024) H55(0.026) H56(0.026) H61(0.029) H62(0.034)
 H63(0.035) H73(0.037) H75(0.037) H76(0.028) H2Sa(0.156) H2Sb(0.156)
 H2Sc(0.156) H3Sa(0.352) H3Sb(0.352) H3Sc(0.352)
 Fixed X: H11(0.662) H12(0.5913) H13(0.4448) H3(0.3058) H5(0.2127) H6(0.3591)
 H21(0.6096) H22(0.5736) H23(0.552) H33(0.6503) H35(0.5811) H36(0.5151)
 H41(0.363) H42(0.2643) H43(0.3484) H53(0.4012) H55(0.6642) H56(0.7319)
 H61(0.6753) H62(0.8437) H63(0.926) H73(0.951) H75(0.8802) H76(0.7274)
 H2Sa(0.3223) H2Sb(0.3486) H2Sc(0.3949) H3Sa(0.1861) H3Sb(0.1397) H3Sc(0.1243)
 Fixed Y: H11(0.5395) H12(0.6462) H13(0.5764) H3(0.5021) H5(0.2605) H6(0.2079)
 H21(0.2447) H22(0.0885) H23(0.0279) H33(0.0313) H35(0.1094) H36(0.2332)
 H41(0.2623) H42(0.288) H43(0.4054) H53(0.5461) H55(0.6617) H56(0.5458)
 H61(0.3342) H62(0.3827) H63(0.4028) H73(0.3131) H75(0.3438) H76(0.3878)
 H2Sa(0.6168) H2Sb(0.5297) H2Sc(0.6184) H3Sa(0.4952) H3Sb(0.5788) H3Sc(0.5606)
 Fixed Z: H11(0.342) H12(0.4199) H13(0.4486) H3(0.3934) H5(0.4185) H6(0.4051)
 H21(0.1409) H22(0.116) H23(0.2441) H33(0.3796) H35(0.5814) H36(0.5187)
 H41(0.2298) H42(0.0919) H43(0.0363) H53(0.0762) H55(0.1171) H56(0.1916)
 H61(0.491) H62(0.5533) H63(0.4419) H73(0.336) H75(0.0979) H76(0.1037)
 H2Sa(0.1857) H2Sb(0.2346) H2Sc(0.2714) H3Sa(0.2343) H3Sb(0.1868) H3Sc(0.2735)
;

loop_
_space_group_symop_id
_space_group_symop_operation_xyz
1 'x, y, z'
2 '-x+1/2, y+1/2, -z+1/2'
3 '-x, -y, -z'
4 'x-1/2, -y-1/2, z-1/2'

loop_
_atom_site_label
_atom_site_type_symbol
_atom_site_fract_x
_atom_site_fract_y
_atom_site_fract_z
_atom_site_U_iso_or_equiv
_atom_site_adp_type
_atom_site_occupancy
_atom_site_symmetry_multiplicity
_atom_site_calc_flag
_atom_site_refinement_flags
Ni1 Ni 0.579318(19) 0.344886(18) 0.299740(17) 0.01817(8) Uani 1 1 d .
N1 N 0.50739(13) 0.28636(11) 0.37444(11) 0.0187(4) Uani 1 1 d .
N2 N 0.65152(13) 0.40467(12) 0.22586(11) 0.0204(4) Uani 1 1 d .
N7 N 0.07611(18) 0.44807(16) 0.4081(2) 0.0610(9) Uani 1 1 d .
N11 N 0.55197(13) 0.45968(12) 0.34929(11) 0.0208(4) Uani 1 1 d .
N12 N 0.47896(14) 0.47322(12) 0.38570(13) 0.0261(4) Uani 1 1 d .
N21 N 0.59874(14) 0.22552(12) 0.25317(12) 0.0226(4) Uani 1 1 d .
N22 N 0.57852(13) 0.15143(12) 0.28719(12) 0.0222(4) Uani 1 1 d .
N37 N 0.71330(16) -0.07713(14) 0.54984(16) 0.0374(5) Uani 1 1 d .
N41 N 0.45323(14) 0.35622(13) 0.21093(12) 0.0230(4) Uani 1 1 d .
N42 N 0.44720(13) 0.40394(12) 0.14450(11) 0.0186(4) Uani 1 1 d .
N57 N 0.44091(16) 0.74458(14) 0.00842(13) 0.0318(5) Uani 1 1 d .
N61 N 0.70993(13) 0.33970(12) 0.38497(11) 0.0204(4) Uani 1 1 d .
N62 N 0.79592(13) 0.36370(12) 0.36951(12) 0.0216(4) Uani 1 1 d .
N77 N 1.1052(3) 0.2850(4) 0.2110(2) 0.119(2) Uani 1 1 d .
C1 C 0.42459(15) 0.32136(14) 0.38993(14) 0.0204(4) Uani 1 1 d .
C2 C 0.40608(16) 0.41080(15) 0.38863(16) 0.0262(5) Uani 1 1 d .
C3 C 0.31713(18) 0.44204(16) 0.39572(19) 0.0370(7) Uani 1 1 d .
H3 H 0.3058 0.5021 0.3934 0.044 Uiso 1 1 calc R
C4 C 0.24432(18) 0.38702(16) 0.40615(19) 0.0357(6) Uani 1 1 d .
C5 C 0.26132(17) 0.29880(15) 0.41023(17) 0.0293(5) Uani 1 1 d .
H5 H 0.2127 0.2605 0.4185 0.035 Uiso 1 1 calc R
C6 C 0.34877(16) 0.26812(14) 0.40224(15) 0.0234(5) Uani 1 1 d .
H6 H 0.3591 0.2079 0.4051 0.028 Uiso 1 1 calc R
C7 C 0.15101(19) 0.42104(17) 0.4086(2) 0.0479(9) Uani 1 1 d .
C11 C 0.60528(16) 0.53081(15) 0.36093(14) 0.0238(5) Uani 1 1 d .
H11 H 0.6620 0.5395 0.3420 0.029 Uiso 1 1 calc R
C12 C 0.56705(19) 0.59058(16) 0.40425(17) 0.0324(6) Uani 1 1 d .
H12 H 0.5913 0.6462 0.4199 0.039 Uiso 1 1 calc R
C13 C 0.4871(2) 0.55224(16) 0.4196(2) 0.0383(7) Uani 1 1 d .
H13 H 0.4448 0.5764 0.4486 0.046 Uiso 1 1 calc R
C21 C 0.59800(18) 0.20512(17) 0.17914(14) 0.0281(5) Uani 1 1 d .
H21 H 0.6096 0.2447 0.1409 0.034 Uiso 1 1 calc R
C22 C 0.57803(19) 0.11837(18) 0.16425(16) 0.0324(6) Uani 1 1 d .
H22 H 0.5736 0.0885 0.1160 0.039 Uiso 1 1 calc R
C23 C 0.56621(18) 0.08581(16) 0.23423(16) 0.0296(5) Uani 1 1 d .
H23 H 0.5520 0.0279 0.2441 0.036 Uiso 1 1 calc R
C31 C 0.54031(14) 0.20978(14) 0.40952(13) 0.0188(4) Uani 1 1 d .
C32 C 0.58104(15) 0.14587(14) 0.36943(14) 0.0199(4) Uani 1 1 d .
C33 C 0.62204(16) 0.07234(14) 0.40764(15) 0.0234(5) Uani 1 1 d .
H33 H 0.6503 0.0313 0.3796 0.028 Uiso 1 1 calc R
C34 C 0.62248(16) 0.05777(15) 0.48630(15) 0.0247(5) Uani 1 1 d .
C35 C 0.58162(16) 0.11875(15) 0.52755(15) 0.0248(5) Uani 1 1 d .
H35 H 0.5811 0.1094 0.5814 0.030 Uiso 1 1 calc R
C36 C 0.54225(16) 0.19225(14) 0.48972(14) 0.0221(5) Uani 1 1 d .
H36 H 0.5151 0.2332 0.5187 0.026 Uiso 1 1 calc R
C37 C 0.67102(17) -0.01741(16) 0.52322(16) 0.0288(5) Uani 1 1 d .
C41 C 0.37744(17) 0.30370(16) 0.19417(15) 0.0288(5) Uani 1 1 d .
H41 H 0.3630 0.2623 0.2298 0.035 Uiso 1 1 calc R
C42 C 0.32186(17) 0.31714(16) 0.11761(15) 0.0279(5) Uani 1 1 d .
H42 H 0.2643 0.2880 0.0919 0.034 Uiso 1 1 calc R
C43 C 0.36804(16) 0.38112(15) 0.08770(14) 0.0238(5) Uani 1 1 d .
H43 H 0.3484 0.4054 0.0363 0.029 Uiso 1 1 calc R
C51 C 0.61027(15) 0.47108(14) 0.17796(13) 0.0186(4) Uani 1 1 d .
C52 C 0.50979(15) 0.47438(14) 0.14156(13) 0.0187(4) Uani 1 1 d .
C53 C 0.46897(16) 0.54520(14) 0.09881(13) 0.0202(4) Uani 1 1 d .
H53 H 0.4012 0.5461 0.0762 0.024 Uiso 1 1 calc R
C54 C 0.52521(16) 0.61525(14) 0.08818(13) 0.0209(4) Uani 1 1 d .
C55 C 0.62476(16) 0.61434(14) 0.12348(13) 0.0216(4) Uani 1 1 d .
H55 H 0.6642 0.6617 0.1171 0.026 Uiso 1 1 calc R
C56 C 0.66462(16) 0.54477(14) 0.16722(13) 0.0213(4) Uani 1 1 d .
H56 H 0.7319 0.5458 0.1916 0.026 Uiso 1 1 calc R
C57 C 0.47943(17) 0.68734(15) 0.04340(14) 0.0240(5) Uani 1 1 d .
C61 C 0.72348(17) 0.34642(15) 0.46294(14) 0.0241(5) Uani 1 1 d .
H61 H 0.6753 0.3342 0.4910 0.029 Uiso 1 1 calc R
C62 C 0.81675(17) 0.37356(17) 0.49852(15) 0.0283(5) Uani 1 1 d .
H62 H 0.8437 0.3827 0.5533 0.034 Uiso 1 1 calc R
C63 C 0.86127(17) 0.38431(17) 0.43755(15) 0.0289(5) Uani 1 1 d .
H63 H 0.9260 0.4028 0.4419 0.035 Uiso 1 1 calc R
C71 C 0.74387(16) 0.38047(14) 0.22378(14) 0.0204(4) Uani 1 1 d .
C72 C 0.81412(16) 0.35656(14) 0.29275(14) 0.0216(4) Uani 1 1 d .
C73 C 0.90562(18) 0.32953(17) 0.28898(16) 0.0311(6) Uani 1 1 d .
H73 H 0.9510 0.3131 0.3360 0.037 Uiso 1 1 calc R
C74 C 0.93184(19) 0.32622(19) 0.21665(18) 0.0374(7) Uani 1 1 d .
C75 C 0.86376(19) 0.34746(16) 0.14762(16) 0.0308(5) Uani 1 1 d .
H75 H 0.8802 0.3438 0.0979 0.037 Uiso 1 1 calc R
C76 C 0.77281(17) 0.37368(15) 0.15150(14) 0.0237(5) Uani 1 1 d .
H76 H 0.7274 0.3878 0.1037 0.028 Uiso 1 1 calc R
C77 C 1.0280(3) 0.3015(3) 0.2139(2) 0.0669(13) Uani 1 1 d .
O1S O 0.2713(4) 0.6389(2) 0.3373(3) 0.146(2) Uani 1 1 d .
C1S C 0.2578(6) 0.6040(5) 0.2737(4) 0.121(3) Uani 1 1 d .
C2S C 0.3370(4) 0.5912(4) 0.2386(3) 0.104(2) Uani 1 1 d .
H2Sa H 0.3223 0.6168 0.1857 0.156 Uiso 1 1 calc R
H2Sb H 0.3486 0.5297 0.2346 0.156 Uiso 1 1 calc R
H2Sc H 0.3949 0.6184 0.2714 0.156 Uiso 1 1 calc R
C3S C 0.1697(6) 0.5557(8) 0.2392(5) 0.235(7) Uani 1 1 d .
H3Sa H 0.1861 0.4952 0.2343 0.352 Uiso 1 1 calc R
H3Sb H 0.1397 0.5788 0.1868 0.352 Uiso 1 1 calc R
H3Sc H 0.1243 0.5606 0.2735 0.352 Uiso 1 1 calc R

loop_
_atom_site_aniso_label
_atom_site_aniso_U_11
_atom_site_aniso_U_22
_atom_site_aniso_U_33
_atom_site_aniso_U_23
_atom_site_aniso_U_13
_atom_site_aniso_U_12
Ni1 0.01353(14) 0.01931(14) 0.02273(15) 0.00412(11) 0.00642(10) -0.00207(10)
N1 0.0151(8) 0.0157(8) 0.0279(10) 0.0040(7) 0.0102(7) 0.0016(7)
N2 0.0148(8) 0.0241(9) 0.0239(9) 0.0060(8) 0.0077(7) -0.0014(7)
N7 0.0238(12) 0.0263(12) 0.140(3) 0.0133(15) 0.0343(16) 0.0041(10)
N11 0.0137(8) 0.0213(9) 0.0283(10) 0.0048(8) 0.0069(7) -0.0013(7)
N12 0.0177(9) 0.0161(9) 0.0482(13) 0.0049(9) 0.0153(9) 0.0003(7)
N21 0.0209(9) 0.0234(9) 0.0253(10) 0.0015(8) 0.0090(8) -0.0036(7)
N22 0.0203(9) 0.0202(9) 0.0289(10) -0.0001(8) 0.0115(8) -0.0015(7)
N37 0.0287(11) 0.0249(11) 0.0583(15) 0.0124(11) 0.0094(11) 0.0026(9)
N41 0.0189(9) 0.0259(10) 0.0242(10) 0.0063(8) 0.0053(7) -0.0039(7)
N42 0.0150(8) 0.0205(9) 0.0208(9) 0.0015(7) 0.0055(7) -0.0010(7)
N57 0.0334(12) 0.0296(11) 0.0329(12) 0.0045(9) 0.0089(9) 0.0033(9)
N61 0.0144(8) 0.0226(9) 0.0259(10) 0.0053(8) 0.0084(7) -0.0004(7)
N62 0.0144(8) 0.0256(10) 0.0264(10) 0.0068(8) 0.0077(7) -0.0011(7)
N77 0.057(2) 0.226(6) 0.092(3) 0.092(3) 0.056(2) 0.083(3)
C1 0.0148(10) 0.0186(10) 0.0296(12) 0.0052(9) 0.0089(9) 0.0020(8)
C2 0.0159(10) 0.0189(10) 0.0466(15) 0.0068(10) 0.0131(10) -0.0001(8)
C3 0.0209(12) 0.0193(11) 0.075(2) 0.0101(12) 0.0185(13) 0.0039(9)
C4 0.0182(11) 0.0239(12) 0.069(2) 0.0088(12) 0.0190(12) 0.0029(9)
C5 0.0186(11) 0.0196(11) 0.0525(16) 0.0058(11) 0.0140(11) -0.0013(9)
C6 0.0183(10) 0.0169(10) 0.0378(13) 0.0056(9) 0.0121(9) 0.0006(8)
C7 0.0227(13) 0.0220(12) 0.106(3) 0.0109(15) 0.0280(15) -0.0002(10)
C11 0.0175(10) 0.0228(11) 0.0320(12) 0.0052(9) 0.0076(9) -0.0039(9)
C12 0.0293(13) 0.0187(11) 0.0534(17) -0.0010(11) 0.0183(12) -0.0044(10)
C13 0.0317(14) 0.0189(11) 0.073(2) -0.0030(12) 0.0293(14) -0.0011(10)
C21 0.0269(12) 0.0343(13) 0.0244(12) -0.0016(10) 0.0088(9) -0.0057(10)
C22 0.0323(13) 0.0350(14) 0.0320(13) -0.0096(11) 0.0121(11) -0.0058(11)
C23 0.0298(13) 0.0248(12) 0.0356(14) -0.0064(10) 0.0105(10) -0.0034(10)
C31 0.0118(9) 0.0179(10) 0.0289(11) 0.0035(9) 0.0096(8) -0.0001(8)
C32 0.0155(10) 0.0181(10) 0.0287(11) 0.0018(9) 0.0107(8) -0.0009(8)
C33 0.0185(10) 0.0171(10) 0.0376(13) 0.0003(9) 0.0129(9) 0.0021(8)
C34 0.0167(10) 0.0192(10) 0.0396(13) 0.0071(10) 0.0095(9) 0.0021(8)
C35 0.0209(11) 0.0252(11) 0.0306(12) 0.0067(10) 0.0106(9) 0.0007(9)
C36 0.0184(10) 0.0200(10) 0.0312(12) 0.0035(9) 0.0128(9) 0.0025(8)
C37 0.0215(11) 0.0234(12) 0.0430(15) 0.0056(11) 0.0103(10) -0.0009(9)
C41 0.0221(11) 0.0301(12) 0.0335(13) 0.0044(10) 0.0053(10) -0.0084(10)
C42 0.0216(11) 0.0266(12) 0.0336(13) -0.0038(10) 0.0025(10) -0.0060(9)
C43 0.0211(11) 0.0272(11) 0.0221(11) -0.0029(9) 0.0035(9) -0.0011(9)
C51 0.0157(10) 0.0218(10) 0.0205(10) 0.0015(8) 0.0083(8) 0.0000(8)
C52 0.0168(10) 0.0205(10) 0.0204(10) -0.0003(8) 0.0077(8) -0.0018(8)
C53 0.0167(10) 0.0242(11) 0.0203(10) -0.0002(9) 0.0056(8) 0.0013(8)
C54 0.0212(11) 0.0222(11) 0.0209(11) 0.0002(9) 0.0083(8) 0.0016(9)
C55 0.0217(11) 0.0215(11) 0.0246(11) 0.0011(9) 0.0112(9) -0.0016(9)
C56 0.0169(10) 0.0240(11) 0.0251(11) 0.0026(9) 0.0089(8) -0.0008(8)
C57 0.0237(11) 0.0252(11) 0.0252(11) -0.0005(9) 0.0100(9) -0.0016(9)
C61 0.0210(11) 0.0278(12) 0.0242(11) 0.0077(9) 0.0069(9) 0.0015(9)
C62 0.0233(12) 0.0332(13) 0.0264(12) 0.0056(10) 0.0021(9) -0.0018(10)
C63 0.0166(11) 0.0350(13) 0.0326(13) 0.0097(11) 0.0010(9) -0.0052(10)
C71 0.0174(10) 0.0179(10) 0.0286(12) 0.0047(9) 0.0107(9) -0.0015(8)
C72 0.0174(10) 0.0218(11) 0.0279(12) 0.0067(9) 0.0098(9) -0.0002(8)
C73 0.0207(11) 0.0398(14) 0.0359(14) 0.0185(11) 0.0128(10) 0.0086(10)
C74 0.0270(13) 0.0455(16) 0.0466(16) 0.0214(13) 0.0226(12) 0.0151(12)
C75 0.0327(13) 0.0300(13) 0.0358(14) 0.0090(11) 0.0199(11) 0.0066(10)
C76 0.0233(11) 0.0216(11) 0.0284(12) 0.0044(9) 0.0106(9) 0.0002(9)
C77 0.0448(19) 0.113(3) 0.054(2) 0.050(2) 0.0322(16) 0.041(2)
O1S 0.261(6) 0.081(2) 0.146(4) 0.059(3) 0.147(4) 0.098(3)
C1S 0.147(6) 0.132(5) 0.118(5) 0.068(4) 0.103(5) 0.090(5)
C2S 0.149(5) 0.108(4) 0.059(3) 0.010(3) 0.031(3) 0.057(4)
C3S 0.101(5) 0.446(19) 0.183(9) 0.211(11) 0.085(6) 0.104(8)

loop_
_atom_type_symbol
_atom_type_description
_atom_type_scat_dispersion_real
_atom_type_scat_dispersion_imag
_atom_type_scat_source
C C 0.0033 0.0016 'International Tables Vol C Tables 4.2.6.8 and 6.1.1.4'
H H 0.0000 0.0000 'International Tables Vol C Tables 4.2.6.8 and 6.1.1.4'
N N 0.0061 0.0033 'International Tables Vol C Tables 4.2.6.8 and 6.1.1.4'
O O 0.0106 0.0060 'International Tables Vol C Tables 4.2.6.8 and 6.1.1.4'
Ni Ni 0.3393 1.1124 'International Tables Vol C Tables 4.2.6.8 and 6.1.1.4'

loop_
_exptl_crystal_face_index_h
_exptl_crystal_face_index_k
_exptl_crystal_face_index_l
_exptl_crystal_face_perp_dist
_exptl_oxdiff_crystal_face_indexfrac_h
_exptl_oxdiff_crystal_face_indexfrac_k
_exptl_oxdiff_crystal_face_indexfrac_l
_exptl_oxdiff_crystal_face_x
_exptl_oxdiff_crystal_face_y
_exptl_oxdiff_crystal_face_z
0 1 24 0.0529 -0.0000 1.0000 24.0000 0.5980 0.7668 0.2658
-1 -1 -24 0.0327 -1.0000 -1.0000 -24.0000 -0.5702 -0.7922 -0.3008
-15 14 -1 0.0624 -15.0000 14.0000 -0.9999 0.6671 -0.7522 -0.0702
15 -14 1 0.0722 15.0000 -14.0000 0.9999 -0.6671 0.7522 0.0702
15 14 1 0.0712 15.0000 14.0001 1.0000 -0.1166 0.0774 0.9982
-15 -14 -1 0.0712 -15.0000 -14.0001 -1.0000 0.1166 -0.0774 -0.9982

loop_
_geom_angle_atom_site_label_1
_geom_angle_atom_site_label_2
_geom_angle_atom_site_label_3
_geom_angle
N1 Ni1 N2 179.33(8)
N1 Ni1 N11 87.17(7)
N1 Ni1 N21 88.84(7)
N1 Ni1 N41 92.15(7)
N1 Ni1 N61 91.47(7)
N2 Ni1 N11 92.21(7)
N2 Ni1 N21 91.79(7)
N2 Ni1 N41 88.09(7)
N2 Ni1 N61 88.28(7)
N11 Ni1 N21 175.79(7)
N11 Ni1 N41 91.27(8)
N11 Ni1 N61 87.74(7)
N21 Ni1 N41 87.54(8)
N21 Ni1 N61 93.70(8)
N41 Ni1 N61 176.20(7)
C1 N1 Ni1 121.58(14)
C31 N1 Ni1 120.09(13)
C31 N1 C1 118.32(18)
C51 N2 Ni1 121.29(14)
C51 N2 C71 117.74(18)
C71 N2 Ni1 120.96(14)
N12 N11 Ni1 124.86(14)
C11 N11 Ni1 129.05(15)
C11 N11 N12 105.68(19)
N11 N12 C2 123.47(19)
N11 N12 C13 110.35(19)
C13 N12 C2 126.2(2)
N22 N21 Ni1 122.12(14)
C21 N21 Ni1 128.62(17)
C21 N21 N22 105.36(19)
N21 N22 C23 110.58(19)
N21 N22 C32 122.06(18)
C23 N22 C32 127.1(2)
N42 N41 Ni1 123.25(14)
C41 N41 Ni1 128.46(17)
C41 N41 N42 105.41(19)
N41 N42 C52 122.61(18)
C43 N42 N41 110.48(18)
C43 N42 C52 126.45(19)
N62 N61 Ni1 122.52(14)
C61 N61 Ni1 127.79(15)
C61 N61 N62 105.00(18)
N61 N62 C72 122.22(19)
C63 N62 N61 110.68(19)
C63 N62 C72 126.67(19)
N1 C1 C2 123.31(19)
N1 C1 C6 120.8(2)
C6 C1 C2 115.74(19)
C1 C2 N12 122.46(19)
C3 C2 N12 116.5(2)
C3 C2 C1 120.9(2)
C2 C3 H3 119.4
C2 C3 C4 121.1(2)
C4 C3 H3 119.4
C3 C4 C5 119.4(2)
C3 C4 C7 119.8(2)
C5 C4 C7 120.8(2)
C4 C5 H5 120.3
C6 C5 C4 119.3(2)
C6 C5 H5 120.3
C1 C6 H6 118.3
C5 C6 C1 123.5(2)
C5 C6 H6 118.3
N7 C7 C4 177.8(4)
N11 C11 H11 124.4
N11 C11 C12 111.1(2)
C12 C11 H11 124.4
C11 C12 H12 127.4
C13 C12 C11 105.2(2)
C13 C12 H12 127.4
N12 C13 C12 107.6(2)
N12 C13 H13 126.2
C12 C13 H13 126.2
N21 C21 H21 124.2
N21 C21 C22 111.6(2)
C22 C21 H21 124.2
C21 C22 H22 127.5
C23 C22 C21 105.0(2)
C23 C22 H22 127.5
N22 C23 C22 107.5(2)
N22 C23 H23 126.3
C22 C23 H23 126.3
N1 C31 C32 122.0(2)
N1 C31 C36 122.1(2)
C36 C31 C32 115.73(19)
C31 C32 N22 122.35(19)
C33 C32 N22 116.1(2)
C33 C32 C31 121.5(2)
C32 C33 H33 119.5
C32 C33 C34 120.9(2)
C34 C33 H33 119.5
C33 C34 C35 119.3(2)
C33 C34 C37 117.8(2)
C35 C34 C37 122.8(2)
C34 C35 H35 120.2
C36 C35 C34 119.6(2)
C36 C35 H35 120.2
C31 C36 H36 118.5
C35 C36 C31 123.0(2)
C35 C36 H36 118.5
N37 C37 C34 176.1(3)
N41 C41 H41 124.3
N41 C41 C42 111.3(2)
C42 C41 H41 124.3
C41 C42 H42 127.5
C43 C42 C41 105.0(2)
C43 C42 H42 127.5
N42 C43 C42 107.8(2)
N42 C43 H43 126.1
C42 C43 H43 126.1
N2 C51 C52 122.62(19)
N2 C51 C56 121.54(19)
C52 C51 C56 115.6(2)
C51 C52 N42 121.85(19)
C53 C52 N42 116.80(19)
C53 C52 C51 121.3(2)
C52 C53 H53 119.4
C52 C53 C54 121.2(2)
C54 C53 H53 119.4
C53 C54 C55 119.0(2)
C53 C54 C57 119.1(2)
C55 C54 C57 121.8(2)
C54 C55 H55 120.2
C56 C55 C54 119.6(2)
C56 C55 H55 120.2
C51 C56 H56 118.4
C55 C56 C51 123.2(2)
C55 C56 H56 118.4
N57 C57 C54 178.3(3)
N61 C61 H61 124.1
N61 C61 C62 111.8(2)
C62 C61 H61 124.1
C61 C62 H62 127.5
C63 C62 C61 105.0(2)
C63 C62 H62 127.5
N62 C63 C62 107.5(2)
N62 C63 H63 126.3
C62 C63 H63 126.3
N2 C71 C72 122.4(2)
N2 C71 C76 121.6(2)
C76 C71 C72 115.9(2)
C71 C72 N62 121.71(19)
C73 C72 N62 116.7(2)
C73 C72 C71 121.5(2)
C72 C73 H73 119.7
C72 C73 C74 120.6(2)
C74 C73 H73 119.7
C73 C74 C77 120.0(3)
C75 C74 C73 119.3(2)
C75 C74 C77 120.6(3)
C74 C75 H75 120.0
C76 C75 C74 119.9(2)
C76 C75 H75 120.0
C71 C76 H76 118.6
C75 C76 C71 122.7(2)
C75 C76 H76 118.6
N77 C77 C74 177.4(5)
O1S C1S C2S 119.2(8)
O1S C1S C3S 122.9(6)
C2S C1S C3S 116.2(8)
C1S C2S H2Sa 109.5
C1S C2S H2Sb 109.5
C1S C2S H2Sc 109.5
H2Sa C2S H2Sb 109.5
H2Sa C2S H2Sc 109.5
H2Sb C2S H2Sc 109.5
C1S C3S H3Sa 109.5
C1S C3S H3Sb 109.5
C1S C3S H3Sc 109.5
H3Sa C3S H3Sb 109.5
H3Sa C3S H3Sc 109.5
H3Sb C3S H3Sc 109.5

loop_
_geom_bond_atom_site_label_1
_geom_bond_atom_site_label_2
_geom_bond_distance
Ni1 N1 2.0481(17)
Ni1 N2 2.0489(18)
Ni1 N11 2.064(2)
Ni1 N21 2.075(2)
Ni1 N41 2.0789(19)
Ni1 N61 2.0858(19)
N1 C1 1.380(3)
N1 C31 1.373(3)
N2 C51 1.372(3)
N2 C71 1.374(3)
N7 C7 1.143(3)
N11 N12 1.354(3)
N11 C11 1.332(3)
N12 C2 1.431(3)
N12 C13 1.359(3)
N21 N22 1.360(3)
N21 C21 1.324(3)
N22 C23 1.361(3)
N22 C32 1.425(3)
N37 C37 1.146(3)
N41 N42 1.360(3)
N41 C41 1.330(3)
N42 C43 1.358(3)
N42 C52 1.423(3)
N57 C57 1.145(3)
N61 N62 1.364(2)
N61 C61 1.328(3)
N62 C63 1.359(3)
N62 C72 1.423(3)
N77 C77 1.140(4)
C2 C1 1.419(3)
C2 C3 1.387(3)
C3 H3 0.9500
C3 C4 1.389(3)
C4 C5 1.396(3)
C4 C7 1.439(3)
C5 H5 0.9500
C5 C6 1.369(3)
C6 C1 1.416(3)
C6 H6 0.9500
C11 H11 0.9500
C11 C12 1.388(3)
C12 H12 0.9500
C12 C13 1.365(3)
C13 H13 0.9500
C21 H21 0.9500
C21 C22 1.395(4)
C22 H22 0.9500
C22 C23 1.365(4)
C23 H23 0.9500
C32 C31 1.417(3)
C32 C33 1.384(3)
C33 H33 0.9500
C33 C34 1.386(3)
C34 C35 1.398(3)
C34 C37 1.434(3)
C35 H35 0.9500
C35 C36 1.374(3)
C36 C31 1.415(3)
C36 H36 0.9500
C41 H41 0.9500
C41 C42 1.394(4)
C42 H42 0.9500
C42 C43 1.364(3)
C43 H43 0.9500
C52 C51 1.420(3)
C52 C53 1.381(3)
C53 H53 0.9500
C53 C54 1.392(3)
C54 C55 1.403(3)
C54 C57 1.434(3)
C55 H55 0.9500
C55 C56 1.369(3)
C56 C51 1.422(3)
C56 H56 0.9500
C61 H61 0.9500
C61 C62 1.390(3)
C62 H62 0.9500
C62 C63 1.368(3)
C63 H63 0.9500
C72 C71 1.418(3)
C72 C73 1.383(3)
C73 H73 0.9500
C73 C74 1.395(4)
C74 C75 1.393(4)
C74 C77 1.432(4)
C75 H75 0.9500
C75 C76 1.373(3)
C76 C71 1.416(3)
C76 H76 0.9500
O1S C1S 1.208(9)
C1S C2S 1.415(7)
C1S C3S 1.463(13)
C2S H2Sa 0.9800
C2S H2Sb 0.9800
C2S H2Sc 0.9800
C3S H3Sa 0.9800
C3S H3Sb 0.9800
C3S H3Sc 0.9800

loop_
_geom_torsion_atom_site_label_1
_geom_torsion_atom_site_label_2
_geom_torsion_atom_site_label_3
_geom_torsion_atom_site_label_4
_geom_torsion
Ni1 N1 C1 C2 -29.8(3)
Ni1 N1 C1 C6 145.20(19)
Ni1 N1 C31 C32 -36.8(3)
Ni1 N1 C31 C36 138.44(18)
Ni1 N2 C51 C52 -35.8(3)
Ni1 N2 C51 C56 138.69(18)
Ni1 N2 C71 C72 -38.1(3)
Ni1 N2 C71 C76 138.48(18)
Ni1 N11 N12 C2 -5.4(3)
Ni1 N11 N12 C13 173.18(19)
Ni1 N11 C11 C12 -173.08(17)
Ni1 N21 N22 C23 159.98(16)
Ni1 N21 N22 C32 -26.0(3)
Ni1 N21 C21 C22 -158.02(18)
Ni1 N41 N42 C43 162.53(15)
Ni1 N41 N42 C52 -24.8(3)
Ni1 N41 C41 C42 -161.27(17)
Ni1 N61 N62 C63 157.78(16)
Ni1 N61 N62 C72 -29.3(3)
Ni1 N61 C61 C62 -156.34(17)
N1 Ni1 N2 C51 -73(7)
N1 Ni1 N2 C71 106(6)
N1 Ni1 N11 N12 -23.52(18)
N1 Ni1 N11 C11 148.0(2)
N1 Ni1 N21 N22 -10.42(17)
N1 Ni1 N21 C21 144.0(2)
N1 Ni1 N41 N42 169.46(17)
N1 Ni1 N41 C41 -32.6(2)
N1 Ni1 N61 N62 173.95(17)
N1 Ni1 N61 C61 -34.1(2)
N2 Ni1 N1 C1 60(7)
N2 Ni1 N1 C31 -121(6)
N2 Ni1 N11 N12 156.71(18)
N2 Ni1 N11 C11 -31.8(2)
N2 Ni1 N21 N22 169.37(17)
N2 Ni1 N21 C21 -36.2(2)
N2 Ni1 N41 N42 -9.91(18)
N2 Ni1 N41 C41 148.0(2)
N2 Ni1 N61 N62 -6.67(17)
N2 Ni1 N61 C61 145.3(2)
N11 Ni1 N1 C1 39.95(18)
N11 Ni1 N1 C31 -141.10(17)
N11 Ni1 N2 C51 -52.69(18)
N11 Ni1 N2 C71 126.09(18)
N11 Ni1 N21 N22 -28.9(12)
N11 Ni1 N21 C21 125.5(10)
N11 Ni1 N41 N42 82.25(18)
N11 Ni1 N41 C41 -119.9(2)
N11 Ni1 N61 N62 -98.95(17)
N11 Ni1 N61 C61 53.0(2)
N11 N12 C2 C1 31.3(4)
N11 N12 C2 C3 -153.1(2)
N11 N12 C13 C12 0.3(3)
N11 C11 C12 C13 0.5(3)
N12 N11 C11 C12 -0.3(3)
N12 C2 C1 N1 -11.9(4)
N12 C2 C1 C6 172.8(2)
N12 C2 C3 C4 -174.2(3)
N21 Ni1 N1 C1 -138.71(18)
N21 Ni1 N1 C31 40.24(17)
N21 Ni1 N2 C51 125.99(17)
N21 Ni1 N2 C71 -55.23(18)
N21 Ni1 N11 N12 -5.0(12)
N21 Ni1 N11 C11 166.5(10)
N21 Ni1 N41 N42 -101.79(18)
N21 Ni1 N41 C41 56.1(2)
N21 Ni1 N61 N62 85.01(17)
N21 Ni1 N61 C61 -123.0(2)
N21 N22 C23 C22 -0.5(3)
N21 N22 C32 C31 44.0(3)
N21 N22 C32 C33 -138.7(2)
N21 C21 C22 C23 0.1(3)
N22 N21 C21 C22 -0.3(3)
N22 C32 C31 N1 -8.9(3)
N22 C32 C31 C36 175.59(19)
N22 C32 C33 C34 -175.7(2)
N41 Ni1 N1 C1 -51.21(18)
N41 Ni1 N1 C31 127.73(17)
N41 Ni1 N2 C51 38.51(18)
N41 Ni1 N2 C71 -142.71(18)
N41 Ni1 N11 N12 68.57(18)
N41 Ni1 N11 C11 -119.9(2)
N41 Ni1 N21 N22 -102.62(17)
N41 Ni1 N21 C21 51.8(2)
N41 Ni1 N61 N62 -23.9(13)
N41 Ni1 N61 C61 128.1(11)
N41 N42 C43 C42 -0.2(3)
N41 N42 C52 C51 41.2(3)
N41 N42 C52 C53 -141.3(2)
N41 C41 C42 C43 0.2(3)
N42 N41 C41 C42 -0.3(3)
N42 C52 C51 N2 -7.9(3)
N42 C52 C51 C56 177.32(19)
N42 C52 C53 C54 -175.93(19)
N61 Ni1 N1 C1 127.62(18)
N61 Ni1 N1 C31 -53.43(17)
N61 Ni1 N2 C51 -140.36(18)
N61 Ni1 N2 C71 38.41(18)
N61 Ni1 N11 N12 -115.11(18)
N61 Ni1 N11 C11 56.4(2)
N61 Ni1 N21 N22 80.98(17)
N61 Ni1 N21 C21 -124.6(2)
N61 Ni1 N41 N42 7.3(13)
N61 Ni1 N41 C41 165.2(11)
N61 N62 C63 C62 -0.1(3)
N61 N62 C72 C71 43.1(3)
N61 N62 C72 C73 -140.3(2)
N61 C61 C62 C63 0.5(3)
N62 N61 C61 C62 -0.5(3)
N62 C72 C71 N2 -5.9(3)
N62 C72 C71 C76 177.3(2)
N62 C72 C73 C74 -175.7(2)
C1 N1 C31 C32 142.2(2)
C1 N1 C31 C36 -42.6(3)
C1 C2 C3 C4 1.5(5)
C2 N12 C13 C12 178.8(2)
C2 C3 C4 C5 0.5(5)
C2 C3 C4 C7 -176.4(3)
C3 C2 C1 N1 172.6(3)
C3 C2 C1 C6 -2.6(4)
C3 C4 C5 C6 -1.3(5)
C3 C4 C7 N7 83(8)
C4 C5 C6 C1 0.1(4)
C5 C4 C7 N7 -94(8)
C5 C6 C1 N1 -173.5(2)
C5 C6 C1 C2 1.9(4)
C7 C4 C5 C6 175.5(3)
C11 N11 N12 C2 -178.5(2)
C11 N11 N12 C13 0.0(3)
C11 C12 C13 N12 -0.4(3)
C13 N12 C2 C1 -147.0(3)
C13 N12 C2 C3 28.6(4)
C21 N21 N22 C23 0.5(3)
C21 N21 N22 C32 174.5(2)
C21 C22 C23 N22 0.2(3)
C23 N22 C32 C31 -143.0(2)
C23 N22 C32 C33 34.3(3)
C31 N1 C1 C2 151.2(2)
C31 N1 C1 C6 -33.8(3)
C31 C32 C33 C34 1.6(3)
C32 N22 C23 C22 -174.1(2)
C32 C33 C34 C35 -0.6(3)
C32 C33 C34 C37 -176.6(2)
C33 C32 C31 N1 174.0(2)
C33 C32 C31 C36 -1.6(3)
C33 C34 C35 C36 -0.4(3)
C33 C34 C37 N37 30(4)
C34 C35 C36 C31 0.3(4)
C35 C34 C37 N37 -146(4)
C35 C36 C31 N1 -174.9(2)
C35 C36 C31 C32 0.6(3)
C37 C34 C35 C36 175.4(2)
C41 N41 N42 C43 0.3(3)
C41 N41 N42 C52 173.0(2)
C41 C42 C43 N42 0.0(3)
C43 N42 C52 C51 -147.3(2)
C43 N42 C52 C53 30.2(3)
C51 N2 C71 C72 140.7(2)
C51 N2 C71 C76 -42.7(3)
C51 C52 C53 C54 1.6(3)
C52 N42 C43 C42 -172.6(2)
C52 C53 C54 C55 -1.7(3)
C52 C53 C54 C57 -179.9(2)
C53 C52 C51 N2 174.8(2)
C53 C52 C51 C56 -0.1(3)
C53 C54 C55 C56 0.3(3)
C53 C54 C57 N57 36(9)
C54 C55 C56 C51 1.3(3)
C55 C54 C57 N57 -142(9)
C55 C56 C51 N2 -176.2(2)
C55 C56 C51 C52 -1.4(3)
C57 C54 C55 C56 178.5(2)
C61 N61 N62 C63 0.4(3)
C61 N61 N62 C72 173.3(2)
C61 C62 C63 N62 -0.2(3)
C63 N62 C72 C71 -145.2(2)
C63 N62 C72 C73 31.4(3)
C71 N2 C51 C52 145.4(2)
C71 N2 C51 C56 -40.1(3)
C71 C72 C73 C74 0.9(4)
C72 N62 C63 C62 -172.6(2)
C72 C73 C74 C75 -2.3(4)
C72 C73 C74 C77 177.4(3)
C73 C72 C71 N2 177.7(2)
C73 C72 C71 C76 0.9(3)
C73 C74 C75 C76 1.9(4)
C73 C74 C77 N77 -109(11)
C74 C75 C76 C71 0.0(4)
C75 C74 C77 N77 71(11)
C75 C76 C71 N2 -178.2(2)
C75 C76 C71 C72 -1.4(3)
C77 C74 C75 C76 -177.9(3)
